data_1576839
loop_
_publ_author_name
'Popoola, Precious I. A.'
'Allam, Thomas L.'
'Lilley, Rebecca J.'
'Manwani, Chandni'
'Keers, Olivia B.'
'Tan, Junyang'
'Yang, Kylie'
'Long, Yifan'
'Clark, Ewan R.'
'White, Lisa J.'
'Hilton, Kira L. F.'
'Rankin, Jennifer'
'Baker, Jennifer'
'Bennett, Charlotte'
'Wilson, Hollie B.'
'Morton, Evelyn R.'
'Keskk&#xfc;la, Alvaro'
'Martin, Bethany'
'O'Connor, Christopher'
'Sutton, J. Mark'
'Hind, Charlotte K.'
'Garrett, Michelle D.'
'Haynes, Cally J. E.'
'Hiscock, Jennifer R.'

_publ_section_title
;
 Amino acid appended supramolecular self-associating amphiphiles
 demonstrate dual activity against both MRSA and ovarian cancer.
;
_journal_issue 17
_journal_name_full 'Chemical science'
_journal_page_first 8567
_journal_page_last 8579
_journal_paper_doi 10.1039/d5sc03376d
_journal_volume 17
_journal_year 2026
_chemical_formula_moiety 'C14 H16 F3 N2 O3, C16 H36 N'
_chemical_formula_sum 'C30 H52 F3 N3 O3'
_chemical_formula_weight 559.74
_space_group_crystal_system monoclinic
_space_group_IT_number 14
_space_group_name_Hall '-P 2ybc'
_space_group_name_H-M_alt 'P 1 21/c 1'
_atom_sites_solution_hydrogens geom
_atom_sites_solution_primary dual
_audit_creation_date 2022-11-04
_audit_creation_method
;
Olex2 1.3
(compiled 2020.11.12 svn.r5f609507 for OlexSys, GUI svn.r6408)
;
_audit_update_record
;
2022-11-10 deposited with the CCDC.	2026-01-21 downloaded from the CCDC.
;
_cell_angle_alpha 90
_cell_angle_beta 90.99(3)
_cell_angle_gamma 90
_cell_formula_units_Z 4
_cell_length_a 15.470(4)
_cell_length_b 18.843(6)
_cell_length_c 10.856(3)
_cell_measurement_reflns_used 1544
_cell_measurement_temperature 100.0(10)
_cell_measurement_theta_max 69.0010
_cell_measurement_theta_min 4.6750
_cell_volume 3164.1(16)
_computing_cell_refinement 'CrysAlisPro 1.171.42.57a (Rigaku OD, 2022)'
_computing_data_collection 'CrysAlisPro 1.171.42.57a (Rigaku OD, 2022)'
_computing_data_reduction 'CrysAlisPro 1.171.42.57a (Rigaku OD, 2022)'
_computing_molecular_graphics 'Olex2 1.3 (Dolomanov et al., 2009)'
_computing_publication_material 'Olex2 1.3 (Dolomanov et al., 2009)'
_computing_structure_refinement 'SHELXL 2013/4 (Sheldrick, 2015)'
_computing_structure_solution 'SHELXT 2014/5 (Sheldrick, 2014)'
_diffrn_ambient_environment N~2~
_diffrn_ambient_temperature 100.0(10)
_diffrn_detector 'CCD plate'
_diffrn_detector_area_resol_mean 5.2887
_diffrn_detector_type AtlasS2
_diffrn_measured_fraction_theta_full 0.978
_diffrn_measured_fraction_theta_max 1.000
_diffrn_measurement_details
;
List of Runs (angles in degrees, time in seconds):

  # Type    Start    End  Width  t~exp~   \w     \q     \k     \f   Frames
#--------------------------------------------------------------------------
  1  \w    -48.00   8.00   1.00   15.00    --  -41.91  38.00 150.00   56
  2  \w   -129.00  39.00   1.00   15.00    --  -41.91   0.00 120.00  168
  3  \w     31.00  69.00   1.00   15.00    --   41.91-125.00-150.00   38
  4  \w     31.00  94.00   1.00   15.00    --   41.91-125.00  30.00   63
  5  \w     18.00  45.00   1.00   15.00    --   41.91 -99.00 -90.00   27
  6  \w     22.00 105.00   1.00   20.00    --  103.72 -94.00  60.00   83
  7  \w     32.00 110.00   1.00   20.00    --  103.72 -61.00 150.00   78
  8  \w     30.00 135.00   1.00   20.00    --  103.72 -77.00 -90.00  105
  9  \w     35.00 121.00   1.00   20.00    --  103.72 -45.00  30.00   86
 10  \w     96.00 152.00   1.00   20.00    --  103.72  45.00 120.00   56
 11  \w     40.00  66.00   1.00   20.00    --  103.72-125.00 -60.00   26
 12  \w     29.00 119.00   1.00   20.00    --  103.72 -30.00-120.00   90
 13  \w     31.00  59.00   1.00   20.00    --  103.72-125.00  60.00   28
 14  \w    124.00 150.00   1.00   20.00    --  103.72  77.00  60.00   26
 15  \w     33.00  60.00   1.00   20.00    --  103.72-125.00 -90.00   27
 16  \w     51.00 178.00   1.00   20.00    --  103.72  15.00-120.00  127
 17  \w     86.00 113.00   1.00   20.00    --  103.72-125.00 -90.00   27
 18  \w     65.00 113.00   1.00   20.00    --  103.72-125.00  30.00   48
 19  \w     64.00 108.00   1.00   20.00    --  103.72-105.00 151.91   44
;
_diffrn_measurement_device 'four-circle diffractometer'
_diffrn_measurement_device_type 'SuperNova, Dual, Cu at home/near, AtlasS2'
_diffrn_measurement_method '\w scans'
_diffrn_orient_matrix_type 'CrysAlisPro convention (1999,Acta A55,543-557)'
_diffrn_orient_matrix_UB_11 0.0023301000
_diffrn_orient_matrix_UB_12 -0.0506178000
_diffrn_orient_matrix_UB_13 -0.1113870000
_diffrn_orient_matrix_UB_21 0.0975542000
_diffrn_orient_matrix_UB_22 0.0140939000
_diffrn_orient_matrix_UB_23 -0.0123199000
_diffrn_orient_matrix_UB_31 0.0195967000
_diffrn_orient_matrix_UB_32 -0.0626138000
_diffrn_orient_matrix_UB_33 0.0872829000
_diffrn_radiation_monochromator mirror
_diffrn_radiation_probe x-ray
_diffrn_radiation_type 'Cu K\a'
_diffrn_radiation_wavelength 1.54184
_diffrn_reflns_av_R_equivalents 0.2749
_diffrn_reflns_av_unetI/netI 0.1847
_diffrn_reflns_Laue_measured_fraction_full 0.978
_diffrn_reflns_Laue_measured_fraction_max 1.000
_diffrn_reflns_limit_h_max 18
_diffrn_reflns_limit_h_min -18
_diffrn_reflns_limit_k_max 11
_diffrn_reflns_limit_k_min -22
_diffrn_reflns_limit_l_max 12
_diffrn_reflns_limit_l_min -12
_diffrn_reflns_number 21210
_diffrn_reflns_point_group_measured_fraction_full 0.978
_diffrn_reflns_point_group_measured_fraction_max 1.000
_diffrn_reflns_theta_full 67.684
_diffrn_reflns_theta_max 66.598
_diffrn_reflns_theta_min 3.697
_diffrn_source 'micro-focus sealed X-ray tube'
_diffrn_source_type 'SuperNova (Cu) X-ray Source'
_exptl_absorpt_coefficient_mu 0.715
_exptl_absorpt_correction_T_max 1.000
_exptl_absorpt_correction_T_min 0.522
_exptl_absorpt_correction_type gaussian
_exptl_absorpt_process_details
;
CrysAlisPro 1.171.42.57a (Rigaku Oxford Diffraction, 2022)
Numerical absorption correction based on gaussian integration over
a multifaceted crystal model
Empirical absorption correction using spherical harmonics,
implemented in SCALE3 ABSPACK scaling algorithm.
;
_exptl_crystal_colour 'clear light colourless'
_exptl_crystal_colour_lustre clear
_exptl_crystal_colour_modifier light
_exptl_crystal_colour_primary colourless
_exptl_crystal_density_diffrn 1.175
_exptl_crystal_description plate
_exptl_crystal_F_000 1216
_exptl_crystal_preparation 'slow evaporation from methanol'
_exptl_crystal_size_max 0.26
_exptl_crystal_size_mid 0.03
_exptl_crystal_size_min 0.02
_refine_diff_density_max 0.264
_refine_diff_density_min -0.552
_refine_diff_density_rms 0.099
_refine_ls_extinction_method none
_refine_ls_goodness_of_fit_ref 0.978
_refine_ls_hydrogen_treatment constr
_refine_ls_matrix_type full
_refine_ls_number_parameters 358
_refine_ls_number_reflns 5590
_refine_ls_number_restraints 0
_refine_ls_restrained_S_all 0.978
_refine_ls_R_factor_all 0.3219
_refine_ls_R_factor_gt 0.1757
_refine_ls_shift/su_max 0.000
_refine_ls_shift/su_mean 0.000
_refine_ls_structure_factor_coef Fsqd
_refine_ls_weighting_details 'w=1/[\s^2^(Fo^2^)+(0.2000P)^2^] where P=(Fo^2^+2Fc^2^)/3'
_refine_ls_weighting_scheme calc
_refine_ls_wR_factor_gt 0.3783
_refine_ls_wR_factor_ref 0.4984
_reflns_Friedel_coverage 0.000
_reflns_number_gt 1247
_reflns_number_total 5590
_reflns_threshold_expression 'I > 2\s(I)'
_cod_data_source_file d5sc03376d2.cif
_cod_data_source_block exp_1609_auto_res
_cod_depositor_comments 'Adding full bibliography for 1576838--1576842.cif.'
_cod_original_cell_volume 3164.2(15)
_cod_database_code 1576839
_shelxl_version_number 2013-4
_chemical_oxdiff_formula C20H20N2O2F3
_chemical_oxdiff_usercomment 'ssa 72 jrh20220207'
_shelx_space_group_comment
;
The symmetry employed for this shelxl refinement is uniquely defined
by the following loop, which should always be used as a source of
symmetry information in preference to the above space-group names.
They are only intended as comments.
;
_shelx_estimated_absorpt_t_max 0.986
_shelx_estimated_absorpt_t_min 0.836
_reflns_odcompleteness_completeness 99.97
_reflns_odcompleteness_iscentric 1
_reflns_odcompleteness_theta 66.97
_olex2_refinement_description
;
1. Fixed Uiso
 At 1.2 times of:
  All C(H) groups, All C(H,H) groups, All N(H) groups
 At 1.5 times of:
  All C(H,H,H) groups
2.a Ternary CH refined with riding coordinates:
 C5(H5), C3(H3)
2.b Secondary CH2 refined with riding coordinates:
 C19(H19A,H19B), C20(H20A,H20B), C23(H23A,H23B), C24(H24A,H24B), C25(H25A,
 H25B), C15(H15A,H15B), C28(H28A,H28B), C29(H29A,H29B), C27(H27A,H27B),
 C16(H16A,H16B), C21(H21A,H21B), C17(H17A,H17B), C4(H4A,H4B)
2.c Aromatic/amide H refined with riding coordinates:
 N2(H2), N1(H1), C9(H9), C13(H13), C14(H14), C10(H10)
2.d Idealised Me refined as rotating group:
 C22(H22A,H22B,H22C), C2(H2A,H2B,H2C), C26(H26A,H26B,H26C), C30(H30A,H30B,
 H30C), C18(H18A,H18B,H18C), C1(H1A,H1B,H1C)
;
_olex2_submission_special_instructions 'No special instructions were received'
_oxdiff_exptl_absorpt_empirical_details
;
Empirical correction (ABSPACK) includes:
- Absorption correction using spherical harmonics
- Frame scaling
;
_oxdiff_exptl_absorpt_empirical_full_max 1.952
_oxdiff_exptl_absorpt_empirical_full_min 0.311

loop_
_space_group_symop_operation_xyz
'x, y, z'
'-x, y+1/2, -z+1/2'
'-x, -y, -z'
'x, -y-1/2, z-1/2'

loop_
_atom_site_label
_atom_site_type_symbol
_atom_site_fract_x
_atom_site_fract_y
_atom_site_fract_z
_atom_site_U_iso_or_equiv
_atom_site_adp_type
_atom_site_occupancy
_atom_site_site_symmetry_order
_atom_site_calc_flag
_atom_site_refinement_flags_posn
_atom_site_refinement_flags_adp
_atom_site_refinement_flags_occupancy
_atom_site_disorder_assembly
_atom_site_disorder_group
O1 O 0.2268(4) 0.2049(4) -0.0621(7) 0.102(2) Uani 1 1 d . . . . .
O2 O 0.3066(5) 0.2790(4) 0.0590(6) 0.104(2) Uani 1 1 d . . . . .
F2 F 0.8135(4) 0.1390(4) 0.4479(7) 0.137(3) Uani 1 1 d . . . . .
O3 O 0.3995(4) 0.1392(4) 0.1692(7) 0.107(2) Uani 1 1 d . . . . .
F1 F 0.8096(4) 0.2484(4) 0.4053(8) 0.156(3) Uani 1 1 d . . . . .
N2 N 0.4118(5) 0.1894(4) 0.3664(7) 0.098(2) Uani 1 1 d . . . . .
H2 H 0.3802 0.2034 0.4285 0.118 Uiso 1 1 calc R U . . .
N1 N 0.2832(5) 0.1912(5) 0.2609(7) 0.100(2) Uani 1 1 d . . . . .
H1 H 0.2624 0.2092 0.3290 0.120 Uiso 1 1 calc R U . . .
F3 F 0.7895(4) 0.2154(5) 0.5885(8) 0.172(4) Uani 1 1 d . . . . .
N3 N 0.2862(5) 0.4572(5) 0.2358(7) 0.099(2) Uani 1 1 d . . . . .
C8 C 0.4993(7) 0.1867(6) 0.3851(10) 0.098(3) Uani 1 1 d . . . . .
C9 C 0.5618(7) 0.1808(5) 0.2958(10) 0.102(3) Uani 1 1 d . . . . .
H9 H 0.5442 0.1742 0.2124 0.122 Uiso 1 1 calc R U . . .
C19 C 0.3257(7) 0.4978(5) 0.1278(9) 0.102(3) Uani 1 1 d . . . . .
H19A H 0.3733 0.5282 0.1596 0.123 Uiso 1 1 calc R U . . .
H19B H 0.2811 0.5292 0.0906 0.123 Uiso 1 1 calc R U . . .
C13 C 0.6162(7) 0.1995(5) 0.5366(11) 0.103(3) Uani 1 1 d . . . . .
H13 H 0.6347 0.2053 0.6199 0.124 Uiso 1 1 calc R U . . .
C5 C 0.2276(6) 0.1827(6) 0.1542(9) 0.102(3) Uani 1 1 d . . . . .
H5 H 0.2273 0.1314 0.1305 0.122 Uiso 1 1 calc R U . . .
C20 C 0.3615(6) 0.4481(6) 0.0259(9) 0.105(3) Uani 1 1 d . . . . .
H20A H 0.3159 0.4150 -0.0033 0.126 Uiso 1 1 calc R U . . .
H20B H 0.4107 0.4199 0.0589 0.126 Uiso 1 1 calc R U . . .
C7 C 0.3682(8) 0.1716(6) 0.2568(12) 0.105(3) Uani 1 1 d . . . . .
C11 C 0.6773(7) 0.1934(6) 0.4458(12) 0.108(3) Uani 1 1 d . . . . .
C23 C 0.3492(6) 0.4022(6) 0.2908(9) 0.102(3) Uani 1 1 d . . . . .
H23A H 0.3190 0.3759 0.3563 0.122 Uiso 1 1 calc R U . . .
H23B H 0.3633 0.3676 0.2255 0.122 Uiso 1 1 calc R U . . .
C14 C 0.5279(7) 0.1972(5) 0.5081(11) 0.104(3) Uani 1 1 d . . . . .
H14 H 0.4869 0.2028 0.5715 0.125 Uiso 1 1 calc R U . . .
C10 C 0.6493(7) 0.1844(6) 0.3245(13) 0.114(4) Uani 1 1 d . . . . .
H10 H 0.6904 0.1807 0.2609 0.137 Uiso 1 1 calc R U . . .
C24 C 0.4343(6) 0.4310(6) 0.3454(9) 0.108(3) Uani 1 1 d . . . . .
H24A H 0.4639 0.4604 0.2834 0.129 Uiso 1 1 calc R U . . .
H24B H 0.4224 0.4612 0.4177 0.129 Uiso 1 1 calc R U . . .
C25 C 0.4923(7) 0.3689(6) 0.3841(10) 0.107(3) Uani 1 1 d . . . . .
H25A H 0.4582 0.3347 0.4325 0.129 Uiso 1 1 calc R U . . .
H25B H 0.5128 0.3442 0.3095 0.129 Uiso 1 1 calc R U . . .
C15 C 0.2087(6) 0.4147(6) 0.1965(10) 0.109(3) Uani 1 1 d . . . . .
H15A H 0.1847 0.3914 0.2701 0.131 Uiso 1 1 calc R U . . .
H15B H 0.2277 0.3769 0.1397 0.131 Uiso 1 1 calc R U . . .
C22 C 0.3160(7) 0.5203(7) -0.1659(10) 0.121(4) Uani 1 1 d . . . . .
H22A H 0.3383 0.5489 -0.2338 0.181 Uiso 1 1 calc R U . . .
H22B H 0.2758 0.5489 -0.1179 0.181 Uiso 1 1 calc R U . . .
H22C H 0.2859 0.4787 -0.1992 0.181 Uiso 1 1 calc R U . . .
C28 C 0.2270(7) 0.4889(6) 0.4498(10) 0.115(4) Uani 1 1 d . . . . .
H28A H 0.2714 0.4629 0.4985 0.138 Uiso 1 1 calc R U . . .
H28B H 0.1783 0.4561 0.4320 0.138 Uiso 1 1 calc R U . . .
C6 C 0.2562(8) 0.2269(7) 0.0418(12) 0.109(4) Uani 1 1 d . . . . .
C29 C 0.1947(7) 0.5533(6) 0.5235(10) 0.115(3) Uani 1 1 d . . . . .
H29A H 0.1855 0.5389 0.6100 0.138 Uiso 1 1 calc R U . . .
H29B H 0.2396 0.5908 0.5236 0.138 Uiso 1 1 calc R U . . .
C27 C 0.2654(7) 0.5154(6) 0.3292(9) 0.107(3) Uani 1 1 d . . . . .
H27A H 0.2242 0.5491 0.2902 0.129 Uiso 1 1 calc R U . . .
H27B H 0.3192 0.5419 0.3488 0.129 Uiso 1 1 calc R U . . .
C16 C 0.1360(6) 0.4577(6) 0.1322(10) 0.109(3) Uani 1 1 d . . . . .
H16A H 0.1554 0.4736 0.0503 0.131 Uiso 1 1 calc R U . . .
H16B H 0.1227 0.5003 0.1818 0.131 Uiso 1 1 calc R U . . .
C21 C 0.3916(7) 0.4962(6) -0.0822(10) 0.112(3) Uani 1 1 d . . . . .
H21A H 0.4213 0.5385 -0.0478 0.134 Uiso 1 1 calc R U . . .
H21B H 0.4338 0.4697 -0.1321 0.134 Uiso 1 1 calc R U . . .
C3 C 0.0958(7) 0.1630(7) 0.2931(10) 0.113(4) Uani 1 1 d . . . . .
H3 H 0.1343 0.1685 0.3675 0.136 Uiso 1 1 calc R U . . .
C17 C 0.0536(7) 0.4113(7) 0.1169(10) 0.118(4) Uani 1 1 d . . . . .
H17A H 0.0124 0.4355 0.0602 0.141 Uiso 1 1 calc R U . . .
H17B H 0.0695 0.3654 0.0790 0.141 Uiso 1 1 calc R U . . .
C2 C 0.0861(7) 0.0836(6) 0.2636(11) 0.123(4) Uani 1 1 d . . . . .
H2A H 0.1434 0.0617 0.2595 0.185 Uiso 1 1 calc R U . . .
H2B H 0.0557 0.0779 0.1842 0.185 Uiso 1 1 calc R U . . .
H2C H 0.0528 0.0605 0.3284 0.185 Uiso 1 1 calc R U . . .
C4 C 0.1354(7) 0.2046(7) 0.1842(10) 0.115(4) Uani 1 1 d . . . . .
H4A H 0.0983 0.1976 0.1100 0.138 Uiso 1 1 calc R U . . .
H4B H 0.1350 0.2559 0.2042 0.138 Uiso 1 1 calc R U . . .
C26 C 0.5698(6) 0.3934(6) 0.4607(9) 0.114(4) Uani 1 1 d . . . . .
H26A H 0.5996 0.4316 0.4173 0.171 Uiso 1 1 calc R U . . .
H26B H 0.6096 0.3535 0.4737 0.171 Uiso 1 1 calc R U . . .
H26C H 0.5502 0.4109 0.5405 0.171 Uiso 1 1 calc R U . . .
C30 C 0.1107(7) 0.5834(7) 0.4701(10) 0.124(4) Uani 1 1 d . . . . .
H30A H 0.1208 0.6018 0.3872 0.185 Uiso 1 1 calc R U . . .
H30B H 0.0904 0.6218 0.5230 0.185 Uiso 1 1 calc R U . . .
H30C H 0.0670 0.5458 0.4658 0.185 Uiso 1 1 calc R U . . .
C18 C 0.0087(7) 0.3969(7) 0.2402(11) 0.133(4) Uani 1 1 d . . . . .
H18A H -0.0465 0.3727 0.2243 0.200 Uiso 1 1 calc R U . . .
H18B H -0.0018 0.4420 0.2823 0.200 Uiso 1 1 calc R U . . .
H18C H 0.0459 0.3668 0.2922 0.200 Uiso 1 1 calc R U . . .
C1 C 0.0066(7) 0.1943(6) 0.3208(11) 0.127(4) Uani 1 1 d . . . . .
H1A H -0.0176 0.1703 0.3924 0.191 Uiso 1 1 calc R U . . .
H1B H -0.0320 0.1877 0.2492 0.191 Uiso 1 1 calc R U . . .
H1C H 0.0125 0.2451 0.3384 0.191 Uiso 1 1 calc R U . . .
C12 C 0.7707(8) 0.1998(9) 0.4727(16) 0.137(5) Uani 1 1 d . . . . .

loop_
_atom_site_aniso_label
_atom_site_aniso_U_11
_atom_site_aniso_U_22
_atom_site_aniso_U_33
_atom_site_aniso_U_23
_atom_site_aniso_U_13
_atom_site_aniso_U_12
O1 0.092(5) 0.114(5) 0.100(5) 0.009(4) -0.004(4) -0.003(4)
O2 0.099(5) 0.113(6) 0.100(5) -0.004(4) 0.003(4) -0.004(4)
F2 0.090(4) 0.120(5) 0.201(7) -0.021(5) 0.000(4) 0.007(4)
O3 0.090(5) 0.130(6) 0.101(5) -0.012(5) 0.003(4) 0.001(4)
F1 0.100(5) 0.132(6) 0.237(9) 0.025(6) -0.006(5) -0.017(4)
N2 0.083(6) 0.130(7) 0.080(5) 0.003(5) -0.002(4) 0.010(5)
N1 0.091(6) 0.131(7) 0.078(5) -0.001(5) -0.007(4) 0.000(5)
F3 0.094(5) 0.266(11) 0.157(7) -0.050(7) -0.018(5) 0.001(5)
N3 0.093(6) 0.115(6) 0.090(5) 0.006(5) -0.003(5) -0.008(5)
C8 0.074(7) 0.118(8) 0.101(8) 0.005(6) -0.016(6) 0.001(6)
C9 0.090(8) 0.107(8) 0.109(8) 0.005(6) 0.010(6) 0.001(6)
C19 0.112(8) 0.098(7) 0.098(7) 0.005(6) 0.013(6) 0.002(6)
C13 0.089(7) 0.095(7) 0.126(9) 0.005(6) -0.004(7) 0.009(6)
C5 0.090(7) 0.130(9) 0.085(7) 0.008(6) -0.002(6) 0.000(6)
C20 0.081(6) 0.129(9) 0.105(8) 0.009(7) 0.001(6) 0.005(6)
C7 0.095(9) 0.107(8) 0.114(9) 0.023(7) 0.006(7) 0.004(6)
C11 0.090(8) 0.124(9) 0.110(8) -0.003(7) -0.005(7) 0.000(6)
C23 0.084(7) 0.125(9) 0.096(7) -0.004(6) 0.000(6) 0.008(6)
C14 0.083(7) 0.105(8) 0.123(9) 0.014(6) -0.004(6) 0.000(6)
C10 0.073(7) 0.126(9) 0.144(10) 0.003(8) 0.013(7) 0.005(6)
C24 0.099(8) 0.134(10) 0.091(7) -0.010(7) -0.004(6) 0.006(7)
C25 0.103(8) 0.115(8) 0.105(8) -0.002(6) -0.002(6) 0.001(6)
C15 0.084(7) 0.138(10) 0.105(8) 0.005(7) -0.014(6) -0.005(6)
C22 0.112(9) 0.146(11) 0.104(8) -0.007(7) -0.005(7) 0.004(7)
C28 0.120(9) 0.124(9) 0.101(8) 0.019(7) 0.007(7) 0.009(7)
C6 0.089(8) 0.131(10) 0.108(9) 0.018(8) 0.019(7) 0.012(7)
C29 0.092(7) 0.138(10) 0.115(8) -0.006(8) -0.008(6) 0.003(7)
C27 0.115(9) 0.117(8) 0.089(7) -0.003(6) 0.002(6) 0.002(6)
C16 0.078(7) 0.134(10) 0.115(8) 0.009(7) -0.007(6) -0.009(6)
C21 0.101(8) 0.134(9) 0.100(7) -0.002(7) 0.002(6) -0.003(7)
C3 0.091(8) 0.149(11) 0.100(8) -0.003(7) 0.004(6) -0.010(7)
C17 0.122(9) 0.134(10) 0.097(8) -0.004(7) -0.009(7) -0.007(7)
C2 0.108(8) 0.137(11) 0.124(9) 0.016(8) -0.001(7) -0.011(7)
C4 0.088(8) 0.143(10) 0.115(8) -0.011(7) -0.004(6) -0.004(7)
C26 0.095(8) 0.138(10) 0.109(8) 0.006(7) -0.016(6) -0.002(7)
C30 0.106(9) 0.159(11) 0.105(8) -0.014(7) -0.005(7) 0.006(8)
C18 0.123(10) 0.142(11) 0.135(10) 0.009(8) -0.003(8) -0.004(8)
C1 0.093(8) 0.151(11) 0.137(10) 0.002(9) -0.005(7) 0.000(7)
C12 0.086(9) 0.160(14) 0.165(14) -0.018(11) -0.016(9) -0.031(9)

loop_
_atom_type_symbol
_atom_type_description
_atom_type_scat_dispersion_real
_atom_type_scat_dispersion_imag
_atom_type_scat_source
C C 0.0181 0.0091 'International Tables Vol C Tables 4.2.6.8 and 6.1.1.4'
H H 0.0000 0.0000 'International Tables Vol C Tables 4.2.6.8 and 6.1.1.4'
F F 0.0727 0.0534 'International Tables Vol C Tables 4.2.6.8 and 6.1.1.4'
N N 0.0311 0.0180 'International Tables Vol C Tables 4.2.6.8 and 6.1.1.4'
O O 0.0492 0.0322 'International Tables Vol C Tables 4.2.6.8 and 6.1.1.4'

loop_
_exptl_crystal_face_index_h
_exptl_crystal_face_index_k
_exptl_crystal_face_index_l
_exptl_crystal_face_perp_dist
2 5 -3 0.0990
-2 -5 3 0.0990
-5 2 0 0.0081
5 -2 0 0.0081
0 1 0 0.0103
0 -1 0 0.0103
2 1 5 0.1207
-2 -1 -5 0.1207

loop_
_geom_angle_atom_site_label_1
_geom_angle_atom_site_label_2
_geom_angle_atom_site_label_3
_geom_angle
_geom_angle_site_symmetry_1
_geom_angle_site_symmetry_3
_geom_angle_publ_flag
C8 N2 H2 117.3 . . ?
C8 N2 C7 125.4(9) . . ?
C7 N2 H2 117.3 . . ?
C5 N1 H1 119.8 . . ?
C7 N1 H1 119.8 . . ?
C7 N1 C5 120.4(9) . . ?
C19 N3 C23 112.0(8) . . ?
C15 N3 C19 112.0(8) . . ?
C15 N3 C23 104.4(8) . . ?
C15 N3 C27 113.3(8) . . ?
C27 N3 C19 104.0(8) . . ?
C27 N3 C23 111.4(8) . . ?
N2 C8 C9 126.9(10) . . ?
N2 C8 C14 115.3(10) . . ?
C9 C8 C14 117.5(9) . . ?
C8 C9 H9 119.0 . . ?
C10 C9 C8 122.0(11) . . ?
C10 C9 H9 119.0 . . ?
N3 C19 H19A 108.9 . . ?
N3 C19 H19B 108.9 . . ?
N3 C19 C20 113.2(8) . . ?
H19A C19 H19B 107.7 . . ?
C20 C19 H19A 108.9 . . ?
C20 C19 H19B 108.9 . . ?
C11 C13 H13 119.4 . . ?
C11 C13 C14 121.2(11) . . ?
C14 C13 H13 119.4 . . ?
N1 C5 H5 108.5 . . ?
N1 C5 C6 113.5(9) . . ?
N1 C5 C4 110.3(9) . . ?
C6 C5 H5 108.5 . . ?
C4 C5 H5 108.5 . . ?
C4 C5 C6 107.6(9) . . ?
C19 C20 H20A 110.2 . . ?
C19 C20 H20B 110.2 . . ?
C19 C20 C21 107.4(9) . . ?
H20A C20 H20B 108.5 . . ?
C21 C20 H20A 110.2 . . ?
C21 C20 H20B 110.2 . . ?
O3 C7 N2 125.7(11) . . ?
O3 C7 N1 123.2(12) . . ?
N1 C7 N2 110.9(11) . . ?
C13 C11 C10 118.7(11) . . ?
C13 C11 C12 122.1(12) . . ?
C10 C11 C12 119.1(12) . . ?
N3 C23 H23A 108.2 . . ?
N3 C23 H23B 108.2 . . ?
H23A C23 H23B 107.3 . . ?
C24 C23 N3 116.4(9) . . ?
C24 C23 H23A 108.2 . . ?
C24 C23 H23B 108.2 . . ?
C8 C14 H14 119.9 . . ?
C13 C14 C8 120.1(11) . . ?
C13 C14 H14 119.9 . . ?
C9 C10 C11 120.4(11) . . ?
C9 C10 H10 119.8 . . ?
C11 C10 H10 119.8 . . ?
C23 C24 H24A 109.8 . . ?
C23 C24 H24B 109.8 . . ?
H24A C24 H24B 108.3 . . ?
C25 C24 C23 109.3(10) . . ?
C25 C24 H24A 109.8 . . ?
C25 C24 H24B 109.8 . . ?
C24 C25 H25A 109.3 . . ?
C24 C25 H25B 109.3 . . ?
H25A C25 H25B 107.9 . . ?
C26 C25 C24 111.8(9) . . ?
C26 C25 H25A 109.3 . . ?
C26 C25 H25B 109.3 . . ?
N3 C15 H15A 108.5 . . ?
N3 C15 H15B 108.5 . . ?
N3 C15 C16 115.0(9) . . ?
H15A C15 H15B 107.5 . . ?
C16 C15 H15A 108.5 . . ?
C16 C15 H15B 108.5 . . ?
H22A C22 H22B 109.5 . . ?
H22A C22 H22C 109.5 . . ?
H22B C22 H22C 109.5 . . ?
C21 C22 H22A 109.5 . . ?
C21 C22 H22B 109.5 . . ?
C21 C22 H22C 109.5 . . ?
H28A C28 H28B 108.3 . . ?
C29 C28 H28A 109.9 . . ?
C29 C28 H28B 109.9 . . ?
C27 C28 H28A 109.9 . . ?
C27 C28 H28B 109.9 . . ?
C27 C28 C29 108.7(9) . . ?
O1 C6 C5 114.8(11) . . ?
O2 C6 O1 126.2(11) . . ?
O2 C6 C5 119.0(12) . . ?
C28 C29 H29A 109.2 . . ?
C28 C29 H29B 109.2 . . ?
H29A C29 H29B 107.9 . . ?
C30 C29 C28 112.2(9) . . ?
C30 C29 H29A 109.2 . . ?
C30 C29 H29B 109.2 . . ?
N3 C27 C28 115.0(9) . . ?
N3 C27 H27A 108.5 . . ?
N3 C27 H27B 108.5 . . ?
C28 C27 H27A 108.5 . . ?
C28 C27 H27B 108.5 . . ?
H27A C27 H27B 107.5 . . ?
C15 C16 H16A 109.6 . . ?
C15 C16 H16B 109.6 . . ?
C15 C16 C17 110.1(10) . . ?
H16A C16 H16B 108.1 . . ?
C17 C16 H16A 109.6 . . ?
C17 C16 H16B 109.6 . . ?
C20 C21 H21A 109.1 . . ?
C20 C21 H21B 109.1 . . ?
C22 C21 C20 112.5(9) . . ?
C22 C21 H21A 109.1 . . ?
C22 C21 H21B 109.1 . . ?
H21A C21 H21B 107.8 . . ?
C2 C3 H3 109.0 . . ?
C2 C3 C4 111.8(10) . . ?
C4 C3 H3 109.0 . . ?
C1 C3 H3 109.0 . . ?
C1 C3 C2 109.3(10) . . ?
C1 C3 C4 108.7(10) . . ?
C16 C17 H17A 109.0 . . ?
C16 C17 H17B 109.0 . . ?
H17A C17 H17B 107.8 . . ?
C18 C17 C16 112.8(9) . . ?
C18 C17 H17A 109.0 . . ?
C18 C17 H17B 109.0 . . ?
C3 C2 H2A 109.5 . . ?
C3 C2 H2B 109.5 . . ?
C3 C2 H2C 109.5 . . ?
H2A C2 H2B 109.5 . . ?
H2A C2 H2C 109.5 . . ?
H2B C2 H2C 109.5 . . ?
C5 C4 C3 114.0(10) . . ?
C5 C4 H4A 108.7 . . ?
C5 C4 H4B 108.7 . . ?
C3 C4 H4A 108.7 . . ?
C3 C4 H4B 108.7 . . ?
H4A C4 H4B 107.6 . . ?
C25 C26 H26A 109.5 . . ?
C25 C26 H26B 109.5 . . ?
C25 C26 H26C 109.5 . . ?
H26A C26 H26B 109.5 . . ?
H26A C26 H26C 109.5 . . ?
H26B C26 H26C 109.5 . . ?
C29 C30 H30A 109.5 . . ?
C29 C30 H30B 109.5 . . ?
C29 C30 H30C 109.5 . . ?
H30A C30 H30B 109.5 . . ?
H30A C30 H30C 109.5 . . ?
H30B C30 H30C 109.5 . . ?
C17 C18 H18A 109.5 . . ?
C17 C18 H18B 109.5 . . ?
C17 C18 H18C 109.5 . . ?
H18A C18 H18B 109.5 . . ?
H18A C18 H18C 109.5 . . ?
H18B C18 H18C 109.5 . . ?
C3 C1 H1A 109.5 . . ?
C3 C1 H1B 109.5 . . ?
C3 C1 H1C 109.5 . . ?
H1A C1 H1B 109.5 . . ?
H1A C1 H1C 109.5 . . ?
H1B C1 H1C 109.5 . . ?
F2 C12 C11 111.9(11) . . ?
F1 C12 F2 104.3(12) . . ?
F1 C12 C11 113.6(13) . . ?
F3 C12 F2 106.2(13) . . ?
F3 C12 F1 106.1(12) . . ?
F3 C12 C11 114.0(13) . . ?

loop_
_geom_bond_atom_site_label_1
_geom_bond_atom_site_label_2
_geom_bond_distance
_geom_bond_site_symmetry_2
_geom_bond_publ_flag
O1 C6 1.278(13) . ?
O2 C6 1.266(13) . ?
F2 C12 1.353(16) . ?
O3 C7 1.235(13) . ?
F1 C12 1.324(15) . ?
N2 H2 0.8800 . ?
N2 C8 1.368(11) . ?
N2 C7 1.398(13) . ?
N1 H1 0.8800 . ?
N1 C5 1.440(11) . ?
N1 C7 1.367(13) . ?
F3 C12 1.319(16) . ?
N3 C19 1.535(12) . ?
N3 C23 1.537(12) . ?
N3 C15 1.498(12) . ?
N3 C27 1.531(12) . ?
C8 C9 1.385(13) . ?
C8 C14 1.413(14) . ?
C9 H9 0.9500 . ?
C9 C10 1.385(13) . ?
C19 H19A 0.9900 . ?
C19 H19B 0.9900 . ?
C19 C20 1.558(13) . ?
C13 H13 0.9500 . ?
C13 C11 1.382(14) . ?
C13 C14 1.397(13) . ?
C5 H5 1.0000 . ?
C5 C6 1.549(14) . ?
C5 C4 1.526(13) . ?
C20 H20A 0.9900 . ?
C20 H20B 0.9900 . ?
C20 C21 1.560(14) . ?
C11 C10 1.389(15) . ?
C11 C12 1.474(16) . ?
C23 H23A 0.9900 . ?
C23 H23B 0.9900 . ?
C23 C24 1.534(13) . ?
C14 H14 0.9500 . ?
C10 H10 0.9500 . ?
C24 H24A 0.9900 . ?
C24 H24B 0.9900 . ?
C24 C25 1.529(14) . ?
C25 H25A 0.9900 . ?
C25 H25B 0.9900 . ?
C25 C26 1.519(13) . ?
C15 H15A 0.9900 . ?
C15 H15B 0.9900 . ?
C15 C16 1.542(13) . ?
C22 H22A 0.9800 . ?
C22 H22B 0.9800 . ?
C22 H22C 0.9800 . ?
C22 C21 1.537(14) . ?
C28 H28A 0.9900 . ?
C28 H28B 0.9900 . ?
C28 C29 1.542(14) . ?
C28 C27 1.532(13) . ?
C29 H29A 0.9900 . ?
C29 H29B 0.9900 . ?
C29 C30 1.522(13) . ?
C27 H27A 0.9900 . ?
C27 H27B 0.9900 . ?
C16 H16A 0.9900 . ?
C16 H16B 0.9900 . ?
C16 C17 1.553(13) . ?
C21 H21A 0.9900 . ?
C21 H21B 0.9900 . ?
C3 H3 1.0000 . ?
C3 C2 1.537(15) . ?
C3 C4 1.554(14) . ?
C3 C1 1.536(14) . ?
C17 H17A 0.9900 . ?
C17 H17B 0.9900 . ?
C17 C18 1.542(15) . ?
C2 H2A 0.9800 . ?
C2 H2B 0.9800 . ?
C2 H2C 0.9800 . ?
C4 H4A 0.9900 . ?
C4 H4B 0.9900 . ?
C26 H26A 0.9800 . ?
C26 H26B 0.9800 . ?
C26 H26C 0.9800 . ?
C30 H30A 0.9800 . ?
C30 H30B 0.9800 . ?
C30 H30C 0.9800 . ?
C18 H18A 0.9800 . ?
C18 H18B 0.9800 . ?
C18 H18C 0.9800 . ?
C1 H1A 0.9800 . ?
C1 H1B 0.9800 . ?
C1 H1C 0.9800 . ?

loop_
_geom_torsion_atom_site_label_1
_geom_torsion_atom_site_label_2
_geom_torsion_atom_site_label_3
_geom_torsion_atom_site_label_4
_geom_torsion
_geom_torsion_site_symmetry_1
_geom_torsion_site_symmetry_2
_geom_torsion_site_symmetry_3
_geom_torsion_site_symmetry_4
_geom_torsion_publ_flag
N2 C8 C9 C10 174.7(10) . . . . ?
N2 C8 C14 C13 -176.5(9) . . . . ?
N1 C5 C6 O1 159.1(9) . . . . ?
N1 C5 C6 O2 -19.3(15) . . . . ?
N1 C5 C4 C3 -57.7(13) . . . . ?
N3 C19 C20 C21 175.0(8) . . . . ?
N3 C23 C24 C25 -174.5(8) . . . . ?
N3 C15 C16 C17 -170.0(8) . . . . ?
C8 N2 C7 O3 13.8(17) . . . . ?
C8 N2 C7 N1 -169.6(9) . . . . ?
C8 C9 C10 C11 0.7(17) . . . . ?
C9 C8 C14 C13 -1.7(16) . . . . ?
C19 N3 C23 C24 61.4(11) . . . . ?
C19 N3 C15 C16 -56.1(12) . . . . ?
C19 N3 C27 C28 -178.3(9) . . . . ?
C19 C20 C21 C22 -80.3(12) . . . . ?
C13 C11 C10 C9 -0.7(18) . . . . ?
C13 C11 C12 F2 117.1(14) . . . . ?
C13 C11 C12 F1 -125.2(14) . . . . ?
C13 C11 C12 F3 -3(2) . . . . ?
C5 N1 C7 O3 -7.9(16) . . . . ?
C5 N1 C7 N2 175.5(9) . . . . ?
C7 N2 C8 C9 14.5(17) . . . . ?
C7 N2 C8 C14 -171.3(10) . . . . ?
C7 N1 C5 C6 -62.2(13) . . . . ?
C7 N1 C5 C4 177.0(9) . . . . ?
C11 C13 C14 C8 1.7(16) . . . . ?
C23 N3 C19 C20 53.4(11) . . . . ?
C23 N3 C15 C16 -177.5(8) . . . . ?
C23 N3 C27 C28 -57.5(11) . . . . ?
C23 C24 C25 C26 -169.1(8) . . . . ?
C14 C8 C9 C10 0.5(16) . . . . ?
C14 C13 C11 C10 -0.4(17) . . . . ?
C14 C13 C11 C12 176.4(12) . . . . ?
C10 C11 C12 F2 -66.1(18) . . . . ?
C10 C11 C12 F1 51.6(18) . . . . ?
C10 C11 C12 F3 173.3(13) . . . . ?
C15 N3 C19 C20 -63.6(11) . . . . ?
C15 N3 C23 C24 -177.2(8) . . . . ?
C15 N3 C27 C28 59.8(12) . . . . ?
C15 C16 C17 C18 70.9(13) . . . . ?
C6 C5 C4 C3 178.1(10) . . . . ?
C29 C28 C27 N3 -170.0(9) . . . . ?
C27 N3 C19 C20 173.8(8) . . . . ?
C27 N3 C23 C24 -54.6(11) . . . . ?
C27 N3 C15 C16 61.1(11) . . . . ?
C27 C28 C29 C30 75.0(12) . . . . ?
C2 C3 C4 C5 -64.1(12) . . . . ?
C4 C5 C6 O1 -78.6(12) . . . . ?
C4 C5 C6 O2 103.0(11) . . . . ?
C1 C3 C4 C5 175.2(10) . . . . ?
C12 C11 C10 C9 -177.7(11) . . . . ?

loop_
_exptl_oxdiff_crystal_face_indexfrac_h
_exptl_oxdiff_crystal_face_indexfrac_k
_exptl_oxdiff_crystal_face_indexfrac_l
_exptl_oxdiff_crystal_face_x
_exptl_oxdiff_crystal_face_y
_exptl_oxdiff_crystal_face_z
2.0338 5.0486 -3.0005 0.0834 0.3065 -0.5381
-2.0338 -5.0486 3.0005 -0.0834 -0.3065 0.5381
-5.0071 1.9692 -0.0022 -0.1111 -0.4607 -0.2216
5.0071 -1.9692 0.0022 0.1111 0.4607 0.2216
0.0014 1.0007 -0.0002 -0.0506 0.0142 -0.0626
-0.0014 -1.0007 0.0002 0.0506 -0.0142 0.0626
1.9678 0.9594 5.0007 -0.6010 0.1439 0.4150
-1.9678 -0.9594 -5.0007 0.6010 -0.1439 -0.4150
